data_7157007
loop_
_publ_author_name
'Prusinowska, Natalia'
'Czapik, Agnieszka'
'Wojciechowska, Martika'
'Kwit, Marcin'

_publ_section_title
;
 Dynamic optical activity induction in the N-alkyl-N'-trityl ureas and
 thioureas.
;
_journal_issue 33
_journal_name_full 'Organic &amp; biomolecular chemistry'
_journal_page_first 7782
_journal_page_last 7793
_journal_paper_doi 10.1039/c9ob01319a
_journal_volume 17
_journal_year 2019
_chemical_absolute_configuration syn
_chemical_formula_moiety 'C35 H38 N4 S2'
_chemical_formula_sum 'C35 H38 N4 S2'
_chemical_formula_weight 578.81
_space_group_crystal_system triclinic
_space_group_IT_number 1
_space_group_name_Hall 'P 1'
_space_group_name_H-M_alt 'P 1'
_symmetry_space_group_name_Hall 'P 1'
_symmetry_space_group_name_H-M 'P 1'
_atom_sites_solution_hydrogens mixed
_audit_creation_method SHELXL-2018/3
_audit_update_record
;
2019-06-05 deposited with the CCDC.    2019-07-29 downloaded from the CCDC.
;
_cell_angle_alpha 100.231(2)
_cell_angle_beta 94.540(2)
_cell_angle_gamma 112.553(2)
_cell_formula_units_Z 1
_cell_length_a 9.0135(2)
_cell_length_b 9.2173(2)
_cell_length_c 10.0939(2)
_cell_measurement_reflns_used 25761
_cell_measurement_temperature 130(2)
_cell_measurement_theta_max 76.3400
_cell_measurement_theta_min 4.4810
_cell_volume 752.08(3)
_computing_cell_refinement 'CrysAlisPro 1.171.38.46 (Rigaku OD, 2015)'
_computing_data_collection 'CrysAlisPro 1.171.38.46 (Rigaku OD, 2015)'
_computing_data_reduction 'CrysAlisPro 1.171.38.46 (Rigaku OD, 2015)'
_computing_structure_refinement 'SHELXL-2018/3 (Sheldrick, 2018)'
_computing_structure_solution 'SHELXT 2018/2 (Sheldrick, 2018)'
_diffrn_ambient_temperature 130(2)
_diffrn_detector_area_resol_mean 10.5357
_diffrn_measured_fraction_theta_full 1.000
_diffrn_measured_fraction_theta_max 0.988
_diffrn_measurement_device_type 'SuperNova, Single source at offset, Atlas'
_diffrn_measurement_method '\w scans'
_diffrn_radiation_type CuK\a
_diffrn_radiation_wavelength 1.54184
_diffrn_reflns_av_R_equivalents 0.0323
_diffrn_reflns_av_unetI/netI 0.0178
_diffrn_reflns_Laue_measured_fraction_full 1.000
_diffrn_reflns_Laue_measured_fraction_max 0.988
_diffrn_reflns_limit_h_max 11
_diffrn_reflns_limit_h_min -11
_diffrn_reflns_limit_k_max 11
_diffrn_reflns_limit_k_min -11
_diffrn_reflns_limit_l_max 12
_diffrn_reflns_limit_l_min -12
_diffrn_reflns_number 26798
_diffrn_reflns_point_group_measured_fraction_full 0.949
_diffrn_reflns_point_group_measured_fraction_max 0.922
_diffrn_reflns_theta_full 67.684
_diffrn_reflns_theta_max 76.914
_diffrn_reflns_theta_min 4.511
_diffrn_source 'micro-focus sealed X-ray tube'
_exptl_absorpt_coefficient_mu 1.835
_exptl_absorpt_correction_T_max 1.00000
_exptl_absorpt_correction_T_min 0.56758
_exptl_absorpt_correction_type multi-scan
_exptl_absorpt_process_details
;
CrysAlisPro 1.171.38.46 (Rigaku Oxford Diffraction, 2015)
Empirical absorption correction using spherical harmonics,
 implemented in SCALE3 ABSPACK scaling algorithm.
;
_exptl_crystal_colour colourless
_exptl_crystal_density_diffrn 1.278
_exptl_crystal_description plank
_exptl_crystal_F_000 308
_exptl_crystal_size_max 0.350
_exptl_crystal_size_mid 0.180
_exptl_crystal_size_min 0.070
_refine_diff_density_max 0.237
_refine_diff_density_min -0.229
_refine_diff_density_rms 0.042
_refine_ls_abs_structure_details
;
 Classical Flack method preferred over Parsons because s.u. lower.
;
_refine_ls_abs_structure_Flack -0.014(16)
_refine_ls_extinction_coef 0.0098(15)
_refine_ls_extinction_expression Fc^*^=kFc[1+0.001xFc^2^\l^3^/sin(2\q)]^-1/4^
_refine_ls_extinction_method 'SHELXL-2018/3 (Sheldrick 2018)'
_refine_ls_goodness_of_fit_ref 1.163
_refine_ls_hydrogen_treatment constr
_refine_ls_matrix_type full
_refine_ls_number_parameters 372
_refine_ls_number_reflns 5863
_refine_ls_number_restraints 3
_refine_ls_restrained_S_all 1.163
_refine_ls_R_factor_all 0.0398
_refine_ls_R_factor_gt 0.0397
_refine_ls_shift/su_max 0.000
_refine_ls_shift/su_mean 0.000
_refine_ls_structure_factor_coef Fsqd
_refine_ls_weighting_details 'w=1/[\s^2^(Fo^2^)+(0.0710P)^2^+0.1982P] where P=(Fo^2^+2Fc^2^)/3'
_refine_ls_weighting_scheme calc
_refine_ls_wR_factor_gt 0.1091
_refine_ls_wR_factor_ref 0.1093
_reflns_Friedel_coverage 0.867
_reflns_Friedel_fraction_full 0.898
_reflns_Friedel_fraction_max 0.857
_reflns_number_gt 5829
_reflns_number_total 5863
_reflns_threshold_expression 'I > 2\s(I)'
_cod_data_source_file c9ob01319a3.cif
_cod_data_source_block 6b
_cod_depositor_comments 'Adding full bibliography for 7157000--7157010.cif.'
_cod_database_code 7157007
_shelx_shelxl_version_number 2018/3
_shelx_space_group_comment
;
The symmetry employed for this shelxl refinement is uniquely defined
by the following loop, which should always be used as a source of
symmetry information in preference to the above space-group names.
They are only intended as comments.
;
_shelx_estimated_absorpt_t_min 0.566
_shelx_estimated_absorpt_t_max 0.882

loop_
_space_group_symop_operation_xyz
'x, y, z'

loop_
_atom_site_label
_atom_site_type_symbol
_atom_site_fract_x
_atom_site_fract_y
_atom_site_fract_z
_atom_site_U_iso_or_equiv
_atom_site_adp_type
_atom_site_occupancy
_atom_site_site_symmetry_order
_atom_site_calc_flag
_atom_site_refinement_flags_posn
_atom_site_refinement_flags_adp
S1 S 0.60024(8) 0.70238(7) 0.36436(7) 0.02310(18) Uani 1 1 d . .
S2 S 1.06191(8) 0.63919(8) 0.70213(8) 0.0278(2) Uani 1 1 d . .
N2 N 0.6776(3) 0.4465(3) 0.3318(3) 0.0216(5) Uani 1 1 d . .
H2 H 0.655867 0.350302 0.342473 0.032 Uiso 1 1 d R U
N1 N 0.4329(3) 0.4147(3) 0.4042(3) 0.0197(5) Uani 1 1 d . .
H1 H 0.368093 0.459962 0.426480 0.030 Uiso 1 1 d R U
C10 C 0.3683(3) 0.2407(3) 0.4052(3) 0.0182(5) Uani 1 1 d . .
C11 C 0.3880(3) 0.1446(3) 0.2709(3) 0.0187(6) Uani 1 1 d . .
C32 C 0.0604(4) 0.0876(4) 0.3107(3) 0.0233(6) Uani 1 1 d . .
H32 H 0.084400 0.038488 0.231518 0.028 Uiso 1 1 calc R U
C36 C 0.1465(4) 0.2640(4) 0.5333(3) 0.0248(6) Uani 1 1 d . .
H36 H 0.229136 0.333802 0.604220 0.030 Uiso 1 1 calc R U
C31 C 0.1861(3) 0.1943(3) 0.4143(3) 0.0196(6) Uani 1 1 d . .
C1 C 0.5712(3) 0.5098(3) 0.3660(3) 0.0204(6) Uani 1 1 d . .
C7 C 0.8348(4) 0.3966(4) 0.1572(4) 0.0272(7) Uani 1 1 d . .
H7A H 0.829862 0.302817 0.190706 0.033 Uiso 1 1 calc R U
H7B H 0.742098 0.362495 0.085636 0.033 Uiso 1 1 calc R U
C35 C -0.0150(4) 0.2301(4) 0.5470(4) 0.0282(7) Uani 1 1 d . .
H35 H -0.039682 0.278574 0.626117 0.034 Uiso 1 1 calc R U
C22 C 0.3750(3) 0.0657(3) 0.5691(3) 0.0209(6) Uani 1 1 d . .
H22 H 0.277864 -0.011768 0.517385 0.025 Uiso 1 1 calc R U
C23 C 0.4446(4) 0.0339(4) 0.6821(3) 0.0252(6) Uani 1 1 d . .
H23 H 0.394441 -0.064905 0.705180 0.030 Uiso 1 1 calc R U
C24 C 0.5892(4) 0.1496(4) 0.7610(3) 0.0261(6) Uani 1 1 d . .
H24 H 0.636472 0.128004 0.836188 0.031 Uiso 1 1 calc R U
C14 C 0.4082(4) -0.0330(4) 0.0224(3) 0.0279(7) Uani 1 1 d . .
H14 H 0.414178 -0.092419 -0.060136 0.034 Uiso 1 1 calc R U
C41 C 0.7685(4) 0.7818(4) 0.8461(3) 0.0271(7) Uani 1 1 d . .
C12 C 0.3535(3) 0.1835(4) 0.1480(3) 0.0222(6) Uani 1 1 d . .
H12 H 0.323916 0.269817 0.148726 0.027 Uiso 1 1 calc R U
C16 C 0.4353(3) 0.0169(3) 0.2673(3) 0.0198(6) Uani 1 1 d . .
H16 H 0.461044 -0.009507 0.348203 0.024 Uiso 1 1 calc R U
C26 C 0.5933(3) 0.3287(3) 0.6132(3) 0.0209(6) Uani 1 1 d . .
H26 H 0.643322 0.428027 0.590966 0.025 Uiso 1 1 calc R U
C21 C 0.4497(3) 0.2128(3) 0.5324(3) 0.0184(5) Uani 1 1 d . .
C8 C 0.9905(3) 0.7474(4) 0.6188(3) 0.0234(6) Uani 1 1 d . .
C4 C 1.1320(4) 0.6550(4) 0.3228(4) 0.0294(7) Uani 1 1 d . .
H4A H 1.225688 0.690361 0.393624 0.035 Uiso 1 1 calc R U
H4B H 1.137830 0.747196 0.286220 0.035 Uiso 1 1 calc R U
C2 C 0.8246(3) 0.5221(3) 0.2738(3) 0.0206(6) Uani 1 1 d . .
H2A H 0.815217 0.609695 0.236064 0.025 Uiso 1 1 calc R U
C3 C 0.9766(3) 0.5941(3) 0.3848(3) 0.0228(6) Uani 1 1 d . .
H3 H 0.978223 0.510499 0.432133 0.027 Uiso 1 1 calc R U
C42 C 0.6308(4) 0.7503(4) 0.7529(4) 0.0301(7) Uani 1 1 d . .
H42 H 0.642357 0.795403 0.676922 0.036 Uiso 1 1 calc R U
C40 C 0.9363(4) 0.8938(4) 0.8279(3) 0.0282(7) Uani 1 1 d . .
H40 H 1.017458 0.870716 0.880493 0.034 Uiso 1 1 calc R U
C33 C -0.1015(4) 0.0536(4) 0.3250(4) 0.0290(7) Uani 1 1 d . .
H33 H -0.184668 -0.016763 0.254753 0.035 Uiso 1 1 calc R U
C15 C 0.4443(4) -0.0714(4) 0.1434(3) 0.0250(6) Uani 1 1 d . .
H15 H 0.474868 -0.157144 0.142201 0.030 Uiso 1 1 calc R U
C25 C 0.6621(4) 0.2969(4) 0.7267(3) 0.0243(6) Uani 1 1 d . .
H25 H 0.757828 0.375191 0.780001 0.029 Uiso 1 1 calc R U
C34 C -0.1389(4) 0.1243(4) 0.4432(4) 0.0302(7) Uani 1 1 d . .
H34 H -0.246909 0.100725 0.452805 0.036 Uiso 1 1 calc R U
C6 C 0.9912(4) 0.4634(4) 0.0982(4) 0.0299(7) Uani 1 1 d . .
H6A H 0.996018 0.379550 0.027684 0.036 Uiso 1 1 calc R U
H6B H 0.991910 0.550983 0.056883 0.036 Uiso 1 1 calc R U
C46 C 0.7473(5) 0.7121(5) 0.9579(4) 0.0351(8) Uani 1 1 d . .
H46 H 0.837584 0.732103 1.021139 0.042 Uiso 1 1 calc R U
C5 C 1.1385(4) 0.5243(4) 0.2088(4) 0.0318(8) Uani 1 1 d . .
H5A H 1.236945 0.568203 0.170010 0.038 Uiso 1 1 calc R U
H5B H 1.141326 0.435411 0.246384 0.038 Uiso 1 1 calc R U
C13 C 0.3628(4) 0.0954(4) 0.0250(3) 0.0265(6) Uani 1 1 d . .
H13 H 0.338639 0.122229 -0.056163 0.032 Uiso 1 1 calc R U
C43 C 0.4776(4) 0.6528(4) 0.7724(4) 0.0340(8) Uani 1 1 d . .
H43 H 0.386833 0.633469 0.710032 0.041 Uiso 1 1 calc R U
C45 C 0.5936(5) 0.6130(5) 0.9773(4) 0.0411(9) Uani 1 1 d . .
H45 H 0.581605 0.566671 1.052574 0.049 Uiso 1 1 calc R U
C44 C 0.4586(5) 0.5835(5) 0.8845(4) 0.0382(8) Uani 1 1 d . .
H44 H 0.355410 0.517386 0.897227 0.046 Uiso 1 1 calc R U
C47 C 0.9665(5) 1.0701(4) 0.8814(4) 0.0352(8) Uani 1 1 d . .
H47A H 1.075229 1.138171 0.872960 0.053 Uiso 1 1 calc R U
H47B H 0.953363 1.087176 0.975585 0.053 Uiso 1 1 calc R U
H47C H 0.889974 1.095859 0.829267 0.053 Uiso 1 1 calc R U
N4 N 0.9636(3) 0.7244(3) 0.4821(3) 0.0246(5) Uani 1 1 d . .
H4 H 0.906276 0.771681 0.452636 0.037 Uiso 1 1 d R U
N3 N 0.9601(3) 0.8719(3) 0.6856(3) 0.0276(6) Uani 1 1 d . .
H3A H 0.916136 0.915475 0.635226 0.041 Uiso 1 1 d R U

loop_
_atom_site_aniso_label
_atom_site_aniso_U_11
_atom_site_aniso_U_22
_atom_site_aniso_U_33
_atom_site_aniso_U_23
_atom_site_aniso_U_13
_atom_site_aniso_U_12
S1 0.0214(3) 0.0154(3) 0.0323(4) 0.0101(3) 0.0033(3) 0.0054(2)
S2 0.0273(4) 0.0227(3) 0.0336(4) 0.0063(3) -0.0023(3) 0.0117(3)
N2 0.0176(11) 0.0125(10) 0.0321(14) 0.0079(9) 0.0053(10) 0.0019(9)
N1 0.0169(11) 0.0143(11) 0.0275(13) 0.0061(9) 0.0036(9) 0.0054(9)
C10 0.0144(12) 0.0138(12) 0.0231(14) 0.0055(10) 0.0002(10) 0.0023(9)
C11 0.0134(12) 0.0152(12) 0.0237(15) 0.0048(10) 0.0014(10) 0.0019(10)
C32 0.0181(13) 0.0204(13) 0.0282(16) 0.0098(12) 0.0007(11) 0.0030(11)
C36 0.0201(14) 0.0174(13) 0.0339(17) 0.0057(12) 0.0056(12) 0.0040(11)
C31 0.0162(13) 0.0138(12) 0.0281(15) 0.0081(11) 0.0026(11) 0.0040(10)
C1 0.0167(12) 0.0178(12) 0.0217(14) 0.0045(10) -0.0003(10) 0.0024(10)
C7 0.0223(14) 0.0229(14) 0.0325(17) 0.0036(13) 0.0048(12) 0.0061(12)
C35 0.0241(15) 0.0216(14) 0.0417(19) 0.0101(13) 0.0132(13) 0.0093(12)
C22 0.0181(12) 0.0184(13) 0.0215(14) 0.0044(11) 0.0011(11) 0.0027(10)
C23 0.0269(15) 0.0230(14) 0.0250(15) 0.0109(12) 0.0034(12) 0.0072(12)
C24 0.0256(14) 0.0348(16) 0.0200(15) 0.0098(12) 0.0018(11) 0.0133(13)
C14 0.0300(16) 0.0261(15) 0.0239(16) 0.0014(12) 0.0040(12) 0.0092(12)
C41 0.0321(16) 0.0265(15) 0.0245(16) 0.0004(12) 0.0005(12) 0.0168(13)
C12 0.0196(13) 0.0226(14) 0.0253(16) 0.0098(12) 0.0028(11) 0.0078(11)
C16 0.0176(12) 0.0169(12) 0.0218(14) 0.0064(11) -0.0003(10) 0.0035(10)
C26 0.0178(13) 0.0173(12) 0.0238(15) 0.0032(10) 0.0024(11) 0.0039(10)
C21 0.0161(12) 0.0168(12) 0.0199(14) 0.0031(10) 0.0018(10) 0.0048(10)
C8 0.0141(12) 0.0181(13) 0.0328(17) 0.0055(11) 0.0005(11) 0.0018(10)
C4 0.0183(14) 0.0215(14) 0.0428(19) 0.0038(13) 0.0043(13) 0.0038(11)
C2 0.0169(13) 0.0172(12) 0.0256(15) 0.0073(11) 0.0037(11) 0.0036(10)
C3 0.0176(13) 0.0168(13) 0.0311(16) 0.0047(12) 0.0013(11) 0.0046(10)
C42 0.0321(16) 0.0286(15) 0.0294(17) 0.0027(13) -0.0018(13) 0.0150(13)
C40 0.0305(16) 0.0257(15) 0.0278(17) 0.0019(12) -0.0033(13) 0.0142(13)
C33 0.0171(14) 0.0241(15) 0.0396(19) 0.0112(13) -0.0025(12) 0.0016(12)
C15 0.0249(14) 0.0199(13) 0.0287(16) 0.0060(12) 0.0044(12) 0.0074(11)
C25 0.0183(13) 0.0279(15) 0.0215(15) 0.0015(12) 0.0001(11) 0.0062(11)
C34 0.0157(13) 0.0247(15) 0.052(2) 0.0169(14) 0.0080(13) 0.0062(11)
C6 0.0293(16) 0.0272(16) 0.0342(18) 0.0084(13) 0.0114(14) 0.0108(13)
C46 0.0415(19) 0.0410(19) 0.0253(17) 0.0056(14) 0.0003(14) 0.0214(16)
C5 0.0188(14) 0.0255(15) 0.048(2) 0.0055(14) 0.0096(14) 0.0060(12)
C13 0.0259(14) 0.0307(16) 0.0208(15) 0.0090(12) 0.0008(12) 0.0084(13)
C43 0.0315(17) 0.0313(17) 0.0368(19) -0.0017(14) -0.0027(14) 0.0159(14)
C45 0.049(2) 0.046(2) 0.034(2) 0.0124(16) 0.0115(16) 0.0231(18)
C44 0.0360(18) 0.0344(18) 0.043(2) 0.0052(16) 0.0106(16) 0.0142(15)
C47 0.0367(18) 0.0283(16) 0.039(2) -0.0005(14) -0.0036(15) 0.0165(14)
N4 0.0229(12) 0.0186(12) 0.0309(14) 0.0057(10) -0.0023(10) 0.0080(10)
N3 0.0317(14) 0.0243(13) 0.0295(14) 0.0067(11) 0.0010(11) 0.0148(11)

loop_
_atom_type_symbol
_atom_type_description
_atom_type_scat_dispersion_real
_atom_type_scat_dispersion_imag
_atom_type_scat_source
C C 0.0181 0.0091 'International Tables Vol C Tables 4.2.6.8 and 6.1.1.4'
H H 0.0000 0.0000 'International Tables Vol C Tables 4.2.6.8 and 6.1.1.4'
N N 0.0311 0.0180 'International Tables Vol C Tables 4.2.6.8 and 6.1.1.4'
S S 0.3331 0.5567 'International Tables Vol C Tables 4.2.6.8 and 6.1.1.4'

loop_
_geom_angle_atom_site_label_1
_geom_angle_atom_site_label_2
_geom_angle_atom_site_label_3
_geom_angle
C1 N2 C2 126.6(2)
C1 N2 H2 116.7
C2 N2 H2 116.6
C1 N1 C10 130.5(2)
C1 N1 H1 115.4
C10 N1 H1 114.0
N1 C10 C21 111.0(2)
N1 C10 C11 109.6(2)
C21 C10 C11 112.7(2)
N1 C10 C31 104.4(2)
C21 C10 C31 108.5(2)
C11 C10 C31 110.4(2)
C16 C11 C12 118.4(3)
C16 C11 C10 122.3(3)
C12 C11 C10 119.3(3)
C31 C32 C33 120.4(3)
C31 C32 H32 119.8
C33 C32 H32 119.8
C35 C36 C31 120.7(3)
C35 C36 H36 119.6
C31 C36 H36 119.6
C32 C31 C36 118.6(3)
C32 C31 C10 123.6(3)
C36 C31 C10 117.8(3)
N2 C1 N1 118.1(3)
N2 C1 S1 123.7(2)
N1 C1 S1 118.2(2)
C6 C7 C2 111.8(3)
C6 C7 H7A 109.3
C2 C7 H7A 109.3
C6 C7 H7B 109.3
C2 C7 H7B 109.3
H7A C7 H7B 107.9
C34 C35 C36 120.1(3)
C34 C35 H35 119.9
C36 C35 H35 119.9
C23 C22 C21 120.6(3)
C23 C22 H22 119.7
C21 C22 H22 119.7
C22 C23 C24 120.2(3)
C22 C23 H23 119.9
C24 C23 H23 119.9
C25 C24 C23 119.5(3)
C25 C24 H24 120.2
C23 C24 H24 120.2
C15 C14 C13 119.4(3)
C15 C14 H14 120.3
C13 C14 H14 120.3
C46 C41 C42 118.3(3)
C46 C41 C40 120.8(3)
C42 C41 C40 120.9(3)
C13 C12 C11 120.9(3)
C13 C12 H12 119.6
C11 C12 H12 119.6
C15 C16 C11 120.5(3)
C15 C16 H16 119.8
C11 C16 H16 119.8
C25 C26 C21 120.5(3)
C25 C26 H26 119.7
C21 C26 H26 119.7
C26 C21 C22 118.8(3)
C26 C21 C10 122.9(3)
C22 C21 C10 118.3(2)
N4 C8 N3 113.7(3)
N4 C8 S2 124.2(2)
N3 C8 S2 122.0(3)
C3 C4 C5 111.9(2)
C3 C4 H4A 109.2
C5 C4 H4A 109.2
C3 C4 H4B 109.2
C5 C4 H4B 109.2
H4A C4 H4B 107.9
N2 C2 C7 108.8(2)
N2 C2 C3 110.6(3)
C7 C2 C3 112.1(2)
N2 C2 H2A 108.4
C7 C2 H2A 108.4
C3 C2 H2A 108.4
N4 C3 C4 111.2(2)
N4 C3 C2 107.8(2)
C4 C3 C2 111.0(3)
N4 C3 H3 108.9
C4 C3 H3 108.9
C2 C3 H3 108.9
C43 C42 C41 120.7(4)
C43 C42 H42 119.7
C41 C42 H42 119.7
N3 C40 C41 112.4(3)
N3 C40 C47 108.4(3)
C41 C40 C47 111.1(3)
N3 C40 H40 108.3
C41 C40 H40 108.3
C47 C40 H40 108.3
C34 C33 C32 120.3(3)
C34 C33 H33 119.8
C32 C33 H33 119.8
C14 C15 C16 120.6(3)
C14 C15 H15 119.7
C16 C15 H15 119.7
C24 C25 C26 120.4(3)
C24 C25 H25 119.8
C26 C25 H25 119.8
C35 C34 C33 119.8(3)
C35 C34 H34 120.1
C33 C34 H34 120.1
C5 C6 C7 110.5(3)
C5 C6 H6A 109.5
C7 C6 H6A 109.5
C5 C6 H6B 109.5
C7 C6 H6B 109.5
H6A C6 H6B 108.1
C41 C46 C45 121.2(4)
C41 C46 H46 119.4
C45 C46 H46 119.4
C6 C5 C4 110.5(3)
C6 C5 H5A 109.5
C4 C5 H5A 109.5
C6 C5 H5B 109.5
C4 C5 H5B 109.5
H5A C5 H5B 108.1
C12 C13 C14 120.2(3)
C12 C13 H13 119.9
C14 C13 H13 119.9
C42 C43 C44 120.3(3)
C42 C43 H43 119.9
C44 C43 H43 119.9
C44 C45 C46 119.9(4)
C44 C45 H45 120.1
C46 C45 H45 120.1
C45 C44 C43 119.7(4)
C45 C44 H44 120.2
C43 C44 H44 120.2
C40 C47 H47A 109.5
C40 C47 H47B 109.5
H47A C47 H47B 109.5
C40 C47 H47C 109.5
H47A C47 H47C 109.5
H47B C47 H47C 109.5
C8 N4 C3 125.6(3)
C8 N4 H4 114.3
C3 N4 H4 117.2
C8 N3 C40 123.8(3)
C8 N3 H3A 115.8
C40 N3 H3A 115.9

loop_
_geom_bond_atom_site_label_1
_geom_bond_atom_site_label_2
_geom_bond_distance
S1 C1 1.695(3)
S2 C8 1.680(3)
N2 C1 1.338(4)
N2 C2 1.464(4)
N2 H2 0.8601
N1 C1 1.353(4)
N1 C10 1.484(3)
N1 H1 0.8600
C10 C21 1.538(4)
C10 C11 1.545(4)
C10 C31 1.546(4)
C11 C16 1.393(4)
C11 C12 1.395(4)
C32 C31 1.391(4)
C32 C33 1.395(4)
C32 H32 0.9300
C36 C35 1.391(4)
C36 C31 1.398(4)
C36 H36 0.9300
C7 C6 1.523(4)
C7 C2 1.532(4)
C7 H7A 0.9700
C7 H7B 0.9700
C35 C34 1.383(5)
C35 H35 0.9300
C22 C23 1.388(5)
C22 C21 1.395(4)
C22 H22 0.9300
C23 C24 1.392(5)
C23 H23 0.9300
C24 C25 1.383(5)
C24 H24 0.9300
C14 C15 1.379(5)
C14 C13 1.389(5)
C14 H14 0.9300
C41 C46 1.386(5)
C41 C42 1.397(5)
C41 C40 1.516(5)
C12 C13 1.386(4)
C12 H12 0.9300
C16 C15 1.392(4)
C16 H16 0.9300
C26 C25 1.389(5)
C26 C21 1.394(4)
C26 H26 0.9300
C8 N4 1.346(5)
C8 N3 1.357(4)
C4 C3 1.527(4)
C4 C5 1.533(5)
C4 H4A 0.9700
C4 H4B 0.9700
C2 C3 1.539(4)
C2 H2A 0.9800
C3 N4 1.459(4)
C3 H3 0.9800
C42 C43 1.380(5)
C42 H42 0.9300
C40 N3 1.460(5)
C40 C47 1.527(5)
C40 H40 0.9800
C33 C34 1.385(5)
C33 H33 0.9300
C15 H15 0.9300
C25 H25 0.9300
C34 H34 0.9300
C6 C5 1.515(5)
C6 H6A 0.9700
C6 H6B 0.9700
C46 C45 1.388(6)
C46 H46 0.9300
C5 H5A 0.9700
C5 H5B 0.9700
C13 H13 0.9300
C43 C44 1.386(6)
C43 H43 0.9300
C45 C44 1.380(6)
C45 H45 0.9300
C44 H44 0.9300
C47 H47A 0.9600
C47 H47B 0.9600
C47 H47C 0.9600
N4 H4 0.8601
N3 H3A 0.8601

loop_
_geom_torsion_atom_site_label_1
_geom_torsion_atom_site_label_2
_geom_torsion_atom_site_label_3
_geom_torsion_atom_site_label_4
_geom_torsion
C1 N1 C10 C21 81.0(4)
C1 N1 C10 C11 -44.1(4)
C1 N1 C10 C31 -162.3(3)
N1 C10 C11 C16 139.9(3)
C21 C10 C11 C16 15.8(4)
C31 C10 C11 C16 -105.7(3)
N1 C10 C11 C12 -41.8(3)
C21 C10 C11 C12 -165.9(2)
C31 C10 C11 C12 72.6(3)
C33 C32 C31 C36 1.2(5)
C33 C32 C31 C10 -178.8(3)
C35 C36 C31 C32 -1.4(5)
C35 C36 C31 C10 178.7(3)
N1 C10 C31 C32 114.3(3)
C21 C10 C31 C32 -127.4(3)
C11 C10 C31 C32 -3.4(4)
N1 C10 C31 C36 -65.8(3)
C21 C10 C31 C36 52.6(3)
C11 C10 C31 C36 176.6(3)
C2 N2 C1 N1 172.8(3)
C2 N2 C1 S1 -7.3(5)
C10 N1 C1 N2 -5.6(5)
C10 N1 C1 S1 174.5(2)
C31 C36 C35 C34 1.1(5)
C21 C22 C23 C24 0.6(5)
C22 C23 C24 C25 0.7(5)
C16 C11 C12 C13 1.3(4)
C10 C11 C12 C13 -177.1(3)
C12 C11 C16 C15 -1.3(4)
C10 C11 C16 C15 177.0(3)
C25 C26 C21 C22 1.1(4)
C25 C26 C21 C10 -179.7(3)
C23 C22 C21 C26 -1.5(4)
C23 C22 C21 C10 179.3(3)
N1 C10 C21 C26 -16.2(4)
C11 C10 C21 C26 107.1(3)
C31 C10 C21 C26 -130.3(3)
N1 C10 C21 C22 163.0(2)
C11 C10 C21 C22 -73.7(3)
C31 C10 C21 C22 48.9(3)
C1 N2 C2 C7 -136.1(3)
C1 N2 C2 C3 100.4(3)
C6 C7 C2 N2 -176.0(3)
C6 C7 C2 C3 -53.3(4)
C5 C4 C3 N4 -173.6(3)
C5 C4 C3 C2 -53.6(4)
N2 C2 C3 N4 -64.9(3)
C7 C2 C3 N4 173.5(2)
N2 C2 C3 C4 173.1(2)
C7 C2 C3 C4 51.5(3)
C46 C41 C42 C43 0.3(5)
C40 C41 C42 C43 -177.7(3)
C46 C41 C40 N3 141.9(3)
C42 C41 C40 N3 -40.1(4)
C46 C41 C40 C47 -96.4(4)
C42 C41 C40 C47 81.5(4)
C31 C32 C33 C34 -0.9(5)
C13 C14 C15 C16 0.1(5)
C11 C16 C15 C14 0.7(4)
C23 C24 C25 C26 -1.0(5)
C21 C26 C25 C24 0.1(4)
C36 C35 C34 C33 -0.7(5)
C32 C33 C34 C35 0.6(5)
C2 C7 C6 C5 56.6(4)
C42 C41 C46 C45 0.2(5)
C40 C41 C46 C45 178.2(3)
C7 C6 C5 C4 -58.2(4)
C3 C4 C5 C6 57.4(4)
C11 C12 C13 C14 -0.5(5)
C15 C14 C13 C12 -0.2(5)
C41 C42 C43 C44 -0.6(5)
C41 C46 C45 C44 -0.4(6)
C46 C45 C44 C43 0.2(6)
C42 C43 C44 C45 0.3(5)
N3 C8 N4 C3 -176.1(3)
S2 C8 N4 C3 6.2(4)
C4 C3 N4 C8 -104.6(4)
C2 C3 N4 C8 133.4(3)
N4 C8 N3 C40 162.4(3)
S2 C8 N3 C40 -19.8(4)
C41 C40 N3 C8 -77.1(4)
C47 C40 N3 C8 159.8(3)
C1 N2 C2 H2A -18.4
